data_7034386
loop_
_publ_author_name
'Zhou, Jian'
'Zhao, Rong-Qing'
'Yang, Tao'
'Liu, Xing'
'Xiao, Hong-Ping'
'Zou, Hua-Hong'
'Tan, Xiao-Feng'

_publ_section_title
;
 A series of new lanthanoid thioarsenates: insights into the influence of
 lanthanide contraction on the formation of new lanthanoid thioarsenates.
;
_journal_issue 16
_journal_name_full 'Dalton transactions (Cambridge, England : 2003)'
_journal_page_first 7203
_journal_page_last 7212
_journal_paper_doi 10.1039/c4dt03912b
_journal_volume 44
_journal_year 2015
_chemical_formula_moiety 'C8 H26 As Dy N6 S4'
_chemical_formula_sum 'C8 H26 As Dy N6 S4'
_chemical_formula_weight 572.01
_chemical_name_systematic
; 
 ? 
;
_space_group_IT_number 14
_symmetry_cell_setting monoclinic
_symmetry_space_group_name_Hall '-P 2ybc'
_symmetry_space_group_name_H-M 'P 1 21/c 1'
_atom_sites_solution_hydrogens geom
_atom_sites_solution_primary direct
_atom_sites_solution_secondary difmap
_audit_creation_method SHELXL-97
_audit_update_record
;
2014-11-10 deposited with the CCDC.
2015-03-09 downloaded from the CCDC.
;
_cell_angle_alpha 90.00
_cell_angle_beta 97.4360(10)
_cell_angle_gamma 90.00
_cell_formula_units_Z 4
_cell_length_a 9.6438(5)
_cell_length_b 13.1563(7)
_cell_length_c 14.5845(8)
_cell_measurement_temperature 296(2)
_cell_volume 1834.87(17)
_computing_structure_refinement 'SHELXL-97 (Sheldrick, 1997)'
_computing_structure_solution 'SHELXS-97 (Sheldrick, 1990)'
_diffrn_ambient_temperature 296(2)
_diffrn_detector_area_resol_mean 7.31
_diffrn_measured_fraction_theta_full 0.967
_diffrn_measured_fraction_theta_max 0.967
_diffrn_measurement_device_type 'Rigaku Mercury'
_diffrn_measurement_method \w
_diffrn_radiation_monochromator graphite
_diffrn_radiation_source 'fine-focus sealed tube'
_diffrn_radiation_type MoK\a
_diffrn_radiation_wavelength 0.71073
_diffrn_reflns_av_R_equivalents 0.0239
_diffrn_reflns_av_sigmaI/netI 0.0239
_diffrn_reflns_limit_h_max 11
_diffrn_reflns_limit_h_min -12
_diffrn_reflns_limit_k_max 16
_diffrn_reflns_limit_k_min -16
_diffrn_reflns_limit_l_max 18
_diffrn_reflns_limit_l_min -18
_diffrn_reflns_number 13540
_diffrn_reflns_theta_full 26.50
_diffrn_reflns_theta_max 26.50
_diffrn_reflns_theta_min 2.63
_exptl_absorpt_coefficient_mu 6.316
_exptl_absorpt_correction_T_max 0.2877
_exptl_absorpt_correction_T_min 0.1593
_exptl_absorpt_correction_type multi-scan
_exptl_absorpt_process_details 'Jacobson, R. (1998) Private communication'
_exptl_crystal_colour yellow
_exptl_crystal_density_diffrn 2.071
_exptl_crystal_density_method 'not measured'
_exptl_crystal_description block
_exptl_crystal_F_000 1116
_exptl_crystal_size_max 0.14
_exptl_crystal_size_mid 0.12
_exptl_crystal_size_min 0.08
_refine_diff_density_max 0.769
_refine_diff_density_min -0.891
_refine_diff_density_rms 0.173
_refine_ls_extinction_method none
_refine_ls_goodness_of_fit_ref 1.162
_refine_ls_hydrogen_treatment constr
_refine_ls_matrix_type full
_refine_ls_number_parameters 181
_refine_ls_number_reflns 3680
_refine_ls_number_restraints 0
_refine_ls_restrained_S_all 1.162
_refine_ls_R_factor_all 0.0260
_refine_ls_R_factor_gt 0.0215
_refine_ls_shift/su_max 0.001
_refine_ls_shift/su_mean 0.000
_refine_ls_structure_factor_coef Fsqd
_refine_ls_weighting_details 'calc w=1/[\s^2^(Fo^2^)+(0.0458P)^2^+3.0069P] where P=(Fo^2^+2Fc^2^)/3'
_refine_ls_weighting_scheme calc
_refine_ls_wR_factor_gt 0.0781
_refine_ls_wR_factor_ref 0.0844
_reflns_number_gt 3285
_reflns_number_total 3680
_reflns_threshold_expression >2sigma(I)
_cod_data_source_file c4dt03912b2.cif
_cod_data_source_block 1
_cod_depositor_comments 'Adding full bibliography for 7034378--7034388.cif.'
_cod_original_sg_symbol_Hall '-P 2ybc '
_cod_original_sg_symbol_H-M 'P 21/c'
_cod_database_code 7034386

loop_
_symmetry_equiv_pos_as_xyz
'x, y, z'
'-x, y+1/2, -z+1/2'
'-x, -y, -z'
'x, -y-1/2, z-1/2'

loop_
_atom_site_label
_atom_site_type_symbol
_atom_site_fract_x
_atom_site_fract_y
_atom_site_fract_z
_atom_site_U_iso_or_equiv
_atom_site_adp_type
_atom_site_occupancy
_atom_site_symmetry_multiplicity
_atom_site_calc_flag
_atom_site_refinement_flags
Dy1 Dy 0.338151(19) 0.482800(15) 0.715531(13) 0.01690(9) Uani 1 1 d .
As1 As 0.71326(5) 0.51682(3) 0.74032(3) 0.02090(12) Uani 1 1 d .
S1 S 0.59173(11) 0.38563(9) 0.68531(9) 0.0274(3) Uani 1 1 d .
S2 S 0.55713(12) 0.60249(10) 0.80447(9) 0.0300(3) Uani 1 1 d .
S3 S 0.88161(14) 0.47403(11) 0.84112(10) 0.0350(3) Uani 1 1 d .
S4 S 0.77466(14) 0.60373(10) 0.62660(9) 0.0337(3) Uani 1 1 d .
N1 N 0.3648(5) 0.5626(3) 0.5633(3) 0.0333(10) Uani 1 1 d .
H1A H 0.4547 0.5563 0.5535 0.040 Uiso 1 1 calc R
H1B H 0.3125 0.5272 0.5186 0.040 Uiso 1 1 calc R
N2 N 0.2497(4) 0.6634(3) 0.7049(3) 0.0233(8) Uani 1 1 d .
H2C H 0.3262 0.7019 0.7244 0.028 Uiso 1 1 calc R
N3 N 0.2241(4) 0.5344(3) 0.8541(3) 0.0243(8) Uani 1 1 d .
H3C H 0.1364 0.5076 0.8449 0.029 Uiso 1 1 calc R
N4 N 0.3649(5) 0.3511(3) 0.8414(3) 0.0380(11) Uani 1 1 d .
H4A H 0.3295 0.2922 0.8174 0.046 Uiso 1 1 calc R
H4B H 0.4568 0.3414 0.8591 0.046 Uiso 1 1 calc R
N5 N 0.0795(4) 0.4555(4) 0.6668(3) 0.0315(9) Uani 1 1 d .
H5A H 0.0405 0.4351 0.7165 0.038 Uiso 1 1 calc R
H5B H 0.0407 0.5155 0.6485 0.038 Uiso 1 1 calc R
N6 N 0.2855(4) 0.3259(3) 0.6165(3) 0.0254(8) Uani 1 1 d .
H6A H 0.3063 0.3392 0.5593 0.030 Uiso 1 1 calc R
H6B H 0.3418 0.2753 0.6401 0.030 Uiso 1 1 calc R
C1 C 0.3256(6) 0.6703(4) 0.5531(4) 0.0369(12) Uani 1 1 d .
H1C H 0.2967 0.6854 0.4883 0.044 Uiso 1 1 calc R
H1D H 0.4061 0.7123 0.5742 0.044 Uiso 1 1 calc R
C2 C 0.2076(6) 0.6955(4) 0.6084(3) 0.0324(11) Uani 1 1 d .
H2A H 0.1891 0.7680 0.6059 0.039 Uiso 1 1 calc R
H2B H 0.1231 0.6601 0.5828 0.039 Uiso 1 1 calc R
C3 C 0.1498(5) 0.6883(4) 0.7685(4) 0.0294(11) Uani 1 1 d .
H3A H 0.0592 0.6588 0.7469 0.035 Uiso 1 1 calc R
H3B H 0.1390 0.7614 0.7724 0.035 Uiso 1 1 calc R
C4 C 0.2049(5) 0.6458(4) 0.8619(4) 0.0309(11) Uani 1 1 d .
H4C H 0.2935 0.6776 0.8844 0.037 Uiso 1 1 calc R
H4D H 0.1396 0.6600 0.9055 0.037 Uiso 1 1 calc R
C5 C 0.2925(7) 0.4883(4) 0.9405(4) 0.0409(14) Uani 1 1 d .
H5C H 0.2397 0.5032 0.9912 0.049 Uiso 1 1 calc R
H5D H 0.3863 0.5152 0.9558 0.049 Uiso 1 1 calc R
C6 C 0.2980(7) 0.3740(5) 0.9249(4) 0.0450(14) Uani 1 1 d .
H6C H 0.3505 0.3418 0.9783 0.054 Uiso 1 1 calc R
H6D H 0.2039 0.3465 0.9175 0.054 Uiso 1 1 calc R
C7 C 0.0441(5) 0.3816(4) 0.5927(4) 0.0314(11) Uani 1 1 d .
H7A H 0.0547 0.4123 0.5336 0.038 Uiso 1 1 calc R
H7B H -0.0525 0.3604 0.5914 0.038 Uiso 1 1 calc R
C8 C 0.1395(5) 0.2907(4) 0.6091(4) 0.0384(13) Uani 1 1 d .
H8A H 0.1233 0.2564 0.6657 0.046 Uiso 1 1 calc R
H8B H 0.1207 0.2430 0.5583 0.046 Uiso 1 1 calc R

loop_
_atom_site_aniso_label
_atom_site_aniso_U_11
_atom_site_aniso_U_22
_atom_site_aniso_U_33
_atom_site_aniso_U_23
_atom_site_aniso_U_13
_atom_site_aniso_U_12
Dy1 0.01490(13) 0.01700(13) 0.01886(13) -0.00129(7) 0.00247(8) 0.00030(7)
As1 0.0159(2) 0.0219(2) 0.0251(3) -0.00076(17) 0.00370(18) -0.00037(16)
S1 0.0187(5) 0.0225(5) 0.0408(7) -0.0087(5) 0.0036(5) 0.0003(4)
S2 0.0168(5) 0.0317(6) 0.0417(7) -0.0166(5) 0.0046(5) -0.0017(4)
S3 0.0212(6) 0.0494(8) 0.0337(7) 0.0074(6) 0.0014(5) 0.0015(5)
S4 0.0339(7) 0.0362(7) 0.0316(7) 0.0083(5) 0.0068(5) -0.0028(5)
N1 0.045(3) 0.030(2) 0.026(2) -0.0010(18) 0.0100(19) 0.0062(19)
N2 0.0214(18) 0.0209(18) 0.027(2) -0.0044(15) -0.0006(15) 0.0000(15)
N3 0.023(2) 0.029(2) 0.022(2) -0.0051(16) 0.0061(16) -0.0059(16)
N4 0.048(3) 0.034(2) 0.032(2) 0.0078(19) 0.008(2) 0.006(2)
N5 0.0187(19) 0.036(2) 0.039(2) -0.009(2) 0.0018(17) -0.0058(17)
N6 0.0219(19) 0.0203(18) 0.034(2) -0.0053(17) 0.0026(16) 0.0023(15)
C1 0.053(3) 0.030(3) 0.028(3) 0.007(2) 0.008(2) 0.003(2)
C2 0.040(3) 0.026(2) 0.029(3) 0.001(2) -0.002(2) 0.008(2)
C3 0.020(2) 0.026(2) 0.042(3) -0.005(2) 0.003(2) 0.0009(18)
C4 0.034(3) 0.030(3) 0.030(3) -0.015(2) 0.010(2) -0.002(2)
C5 0.051(4) 0.048(3) 0.024(3) -0.001(2) 0.010(3) 0.000(3)
C6 0.067(4) 0.043(3) 0.027(3) 0.012(2) 0.013(3) -0.002(3)
C7 0.022(2) 0.032(3) 0.039(3) -0.011(2) -0.001(2) -0.0021(19)
C8 0.032(3) 0.029(3) 0.055(4) -0.010(2) 0.005(2) -0.010(2)

loop_
_atom_type_symbol
_atom_type_description
_atom_type_scat_dispersion_real
_atom_type_scat_dispersion_imag
_atom_type_scat_source
C C 0.0033 0.0016 'International Tables Vol C Tables 4.2.6.8 and 6.1.1.4'
H H 0.0000 0.0000 'International Tables Vol C Tables 4.2.6.8 and 6.1.1.4'
N N 0.0061 0.0033 'International Tables Vol C Tables 4.2.6.8 and 6.1.1.4'
S S 0.1246 0.1234 'International Tables Vol C Tables 4.2.6.8 and 6.1.1.4'
As As 0.0499 2.0058 'International Tables Vol C Tables 4.2.6.8 and 6.1.1.4'
Dy Dy -0.1892 4.4098 'International Tables Vol C Tables 4.2.6.8 and 6.1.1.4'

loop_
_geom_angle_atom_site_label_1
_geom_angle_atom_site_label_2
_geom_angle_atom_site_label_3
_geom_angle
N1 Dy1 N4 157.80(14)
N1 Dy1 N3 134.94(14)
N4 Dy1 N3 67.25(14)
N1 Dy1 N2 67.83(13)
N4 Dy1 N2 134.13(14)
N3 Dy1 N2 67.41(13)
N1 Dy1 N5 91.21(16)
N4 Dy1 N5 96.40(16)
N3 Dy1 N5 75.32(14)
N2 Dy1 N5 78.67(14)
N1 Dy1 N6 82.62(14)
N4 Dy1 N6 81.31(15)
N3 Dy1 N6 126.99(13)
N2 Dy1 N6 133.73(12)
N5 Dy1 N6 66.79(13)
N1 Dy1 S2 90.99(11)
N4 Dy1 S2 92.81(12)
N3 Dy1 S2 81.86(9)
N2 Dy1 S2 74.26(9)
N5 Dy1 S2 149.70(10)
N6 Dy1 S2 143.36(9)
N1 Dy1 S1 82.05(11)
N4 Dy1 S1 78.13(11)
N3 Dy1 S1 136.03(10)
N2 Dy1 S1 134.79(9)
N5 Dy1 S1 136.80(10)
N6 Dy1 S1 70.03(9)
S2 Dy1 S1 73.37(3)
S3 As1 S4 114.30(6)
S3 As1 S1 111.83(5)
S4 As1 S1 108.93(6)
S3 As1 S2 110.38(6)
S4 As1 S2 109.16(6)
S1 As1 S2 101.45(5)
As1 S1 Dy1 91.10(4)
As1 S2 Dy1 91.81(4)
C1 N1 Dy1 116.1(3)
C1 N1 H1A 108.3
Dy1 N1 H1A 108.3
C1 N1 H1B 108.3
Dy1 N1 H1B 108.3
H1A N1 H1B 107.4
C3 N2 C2 114.8(4)
C3 N2 Dy1 114.7(3)
C2 N2 Dy1 112.2(3)
C3 N2 H2C 104.6
C2 N2 H2C 104.6
Dy1 N2 H2C 104.6
C5 N3 C4 112.8(4)
C5 N3 Dy1 112.4(3)
C4 N3 Dy1 113.6(3)
C5 N3 H3C 105.7
C4 N3 H3C 105.7
Dy1 N3 H3C 105.7
C6 N4 Dy1 116.5(3)
C6 N4 H4A 108.2
Dy1 N4 H4A 108.2
C6 N4 H4B 108.2
Dy1 N4 H4B 108.2
H4A N4 H4B 107.3
C7 N5 Dy1 115.5(3)
C7 N5 H5A 108.4
Dy1 N5 H5A 108.4
C7 N5 H5B 108.4
Dy1 N5 H5B 108.4
H5A N5 H5B 107.5
C8 N6 Dy1 114.7(3)
C8 N6 H6A 108.6
Dy1 N6 H6A 108.6
C8 N6 H6B 108.6
Dy1 N6 H6B 108.6
H6A N6 H6B 107.6
N1 C1 C2 111.0(4)
N1 C1 H1C 109.4
C2 C1 H1C 109.4
N1 C1 H1D 109.4
C2 C1 H1D 109.4
H1C C1 H1D 108.0
N2 C2 C1 108.2(4)
N2 C2 H2A 110.1
C1 C2 H2A 110.1
N2 C2 H2B 110.1
C1 C2 H2B 110.1
H2A C2 H2B 108.4
N2 C3 C4 107.9(4)
N2 C3 H3A 110.1
C4 C3 H3A 110.1
N2 C3 H3B 110.1
C4 C3 H3B 110.1
H3A C3 H3B 108.4
N3 C4 C3 109.4(4)
N3 C4 H4C 109.8
C3 C4 H4C 109.8
N3 C4 H4D 109.8
C3 C4 H4D 109.8
H4C C4 H4D 108.3
N3 C5 C6 107.4(5)
N3 C5 H5C 110.2
C6 C5 H5C 110.2
N3 C5 H5D 110.2
C6 C5 H5D 110.2
H5C C5 H5D 108.5
N4 C6 C5 110.5(5)
N4 C6 H6C 109.5
C5 C6 H6C 109.5
N4 C6 H6D 109.5
C5 C6 H6D 109.5
H6C C6 H6D 108.1
N5 C7 C8 109.3(4)
N5 C7 H7A 109.8
C8 C7 H7A 109.8
N5 C7 H7B 109.8
C8 C7 H7B 109.8
H7A C7 H7B 108.3
N6 C8 C7 108.6(4)
N6 C8 H8A 110.0
C7 C8 H8A 110.0
N6 C8 H8B 110.0
C7 C8 H8B 110.0
H8A C8 H8B 108.4

loop_
_geom_bond_atom_site_label_1
_geom_bond_atom_site_label_2
_geom_bond_distance
Dy1 N1 2.499(4)
Dy1 N4 2.513(4)
Dy1 N3 2.517(4)
Dy1 N2 2.523(4)
Dy1 N5 2.529(4)
Dy1 N6 2.532(4)
Dy1 S2 2.8129(12)
Dy1 S1 2.8439(11)
As1 S3 2.1204(14)
As1 S4 2.1594(13)
As1 S1 2.1800(12)
As1 S2 2.1858(12)
N1 C1 1.470(6)
N1 H1A 0.9000
N1 H1B 0.9000
N2 C3 1.459(6)
N2 C2 1.475(6)
N2 H2C 0.9100
N3 C5 1.475(7)
N3 C4 1.483(6)
N3 H3C 0.9100
N4 C6 1.480(7)
N4 H4A 0.9000
N4 H4B 0.9000
N5 C7 1.461(6)
N5 H5A 0.9000
N5 H5B 0.9000
N6 C8 1.473(6)
N6 H6A 0.9000
N6 H6B 0.9000
C1 C2 1.514(8)
C1 H1C 0.9700
C1 H1D 0.9700
C2 H2A 0.9700
C2 H2B 0.9700
C3 C4 1.504(7)
C3 H3A 0.9700
C3 H3B 0.9700
C4 H4C 0.9700
C4 H4D 0.9700
C5 C6 1.523(8)
C5 H5C 0.9700
C5 H5D 0.9700
C6 H6C 0.9700
C6 H6D 0.9700
C7 C8 1.509(7)
C7 H7A 0.9700
C7 H7B 0.9700
C8 H8A 0.9700
C8 H8B 0.9700
